data_2203474
loop_
_publ_author_name
'Wang, Shun'
'Hu Mao-Lin'
'Chen, Fan'

_publ_section_title
;
 <i>catena</i>-Poly[[[aquazinc(II)]-\m-2,2'-dithiodibenzoato]
 bis(<i>N</i>,<i>N</i>-dimethylformamide)]
;
_journal_issue 4
_journal_name_full 'Acta Crystallographica Section E'
_journal_page_first m413
_journal_page_last m415
_journal_paper_doi 10.1107/S160053680400621X
_journal_volume 60
_journal_year 2004
_chemical_formula_iupac '[Zn (C14 H8 O4 S2) (H2 O)], 2C3 H7 N O'
_chemical_formula_moiety 'C14 H10 O5 S2 Zn, 2C3 H7 N O'
_chemical_formula_sum 'C20 H24 N2 O7 S2 Zn'
_chemical_formula_weight 533.90
_chemical_name_systematic
;
catena-Poly[[[aquazinc(II)]-\m-2,2'-dithiodibenzoato]
bis(N,N-dimethylformamide)]
;
_space_group_IT_number 14
_symmetry_cell_setting monoclinic
_symmetry_space_group_name_Hall '-P 2ybc'
_symmetry_space_group_name_H-M 'P 1 21/c 1'
_atom_sites_solution_hydrogens geom
_atom_sites_solution_primary direct
_atom_sites_solution_secondary difmap
_audit_creation_method SHELXL-97
_cell_angle_alpha 90.00
_cell_angle_beta 95.695(2)
_cell_angle_gamma 90.00
_cell_formula_units_Z 4
_cell_length_a 11.0956(4)
_cell_length_b 17.2715(7)
_cell_length_c 12.2400(5)
_cell_measurement_reflns_used 2880
_cell_measurement_temperature 298(2)
_cell_measurement_theta_max 26.56
_cell_measurement_theta_min 2.35
_cell_volume 2334.07(16)
_computing_cell_refinement 'SAINT (Bruker, 2002)'
_computing_data_collection 'SMART (Bruker, 2002)'
_computing_data_reduction SAINT
_computing_molecular_graphics 'ORTEPII (Johnson, 1976)'
_computing_publication_material SHELXL97
_computing_structure_refinement 'SHELXL97 (Sheldrick, 1997)'
_computing_structure_solution 'SHELXS97 (Sheldrick, 1997)'
_diffrn_ambient_temperature 298(2)
_diffrn_measured_fraction_theta_full 0.996
_diffrn_measured_fraction_theta_max 0.996
_diffrn_measurement_device_type 'Bruker APEX area-detector'
_diffrn_measurement_method '\f and \w'
_diffrn_radiation_monochromator graphite
_diffrn_radiation_source 'fine-focus sealed tube'
_diffrn_radiation_type MoK\a
_diffrn_radiation_wavelength 0.71073
_diffrn_reflns_av_R_equivalents 0.0364
_diffrn_reflns_av_sigmaI/netI 0.0457
_diffrn_reflns_limit_h_max 12
_diffrn_reflns_limit_h_min -13
_diffrn_reflns_limit_k_max 20
_diffrn_reflns_limit_k_min -20
_diffrn_reflns_limit_l_max 14
_diffrn_reflns_limit_l_min -13
_diffrn_reflns_number 12296
_diffrn_reflns_theta_full 25.19
_diffrn_reflns_theta_max 25.19
_diffrn_reflns_theta_min 1.84
_diffrn_standards_decay_% 0
_diffrn_standards_interval_time 0
_diffrn_standards_number 0
_exptl_absorpt_coefficient_mu 1.274
_exptl_absorpt_correction_T_max 0.8831
_exptl_absorpt_correction_T_min 0.5918
_exptl_absorpt_correction_type multi-scan
_exptl_absorpt_process_details '(SADABS; Bruker, 2002)'
_exptl_crystal_colour Colorless
_exptl_crystal_density_diffrn 1.519
_exptl_crystal_density_method 'not measured'
_exptl_crystal_description block
_exptl_crystal_F_000 1104
_exptl_crystal_size_max 0.46
_exptl_crystal_size_mid 0.18
_exptl_crystal_size_min 0.10
_refine_diff_density_max 0.699
_refine_diff_density_min -0.365
_refine_ls_extinction_method none
_refine_ls_goodness_of_fit_ref 1.077
_refine_ls_hydrogen_treatment mixed
_refine_ls_matrix_type full
_refine_ls_number_parameters 299
_refine_ls_number_reflns 4193
_refine_ls_number_restraints 3
_refine_ls_restrained_S_all 1.076
_refine_ls_R_factor_all 0.0678
_refine_ls_R_factor_gt 0.0536
_refine_ls_shift/su_max 0.001
_refine_ls_shift/su_mean 0.000
_refine_ls_structure_factor_coef Fsqd
_refine_ls_weighting_details 'calc w = 1/[\s^2^(Fo^2^)+(0.0625P)^2^+1.0746P] where P = (Fo^2^+2Fc^2^)/3'
_refine_ls_weighting_scheme calc
_refine_ls_wR_factor_gt 0.1184
_refine_ls_wR_factor_ref 0.1252
_reflns_number_gt 3417
_reflns_number_total 4193
_reflns_threshold_expression I>2\s(I)
_cod_data_source_file na6305.cif
_cod_data_source_block I
_cod_depositor_comments
;
The following automatic conversions were performed:
'_symmetry_cell_setting' value 'Monoclinic' changed to 'monoclinic'
according to '/home/saulius/struct/CIF-dictionaries/cif_core.dic'
dictionary named 'cif_core.dic' version 2.4.1 from
2010-06-29.

'_exptl_absorpt_correction_type' value 'Multi-scan' changed
to 'multi-scan' according to
'/home/saulius/struct/CIF-dictionaries/cif_core.dic' dictionary named
'cif_core.dic' version 2.4.1 from 2010-06-29.

Automatic conversion script
Id: cif_fix_enum 1527 2010-12-29 10:47:43Z saulius 

The following automatic conversions were performed:

'_symmetry_cell_setting' value 'Monoclinic' changed to 'monoclinic'
according to /home/saulius/struct/CIF-dictionaries/cif_core.dic
dictionary named 'cif_core.dic' version 2.4.1 from
2010-06-29.

'_exptl_absorpt_correction_type' value 'Multi-scan'
changed to 'multi-scan' according to
/home/saulius/struct/CIF-dictionaries/cif_core.dic dictionary named
'cif_core.dic' version 2.4.1 from 2010-06-29.

Automatic conversion script
Id: cif_fix_values 1715 2011-07-08 13:25:40Z adriana 
;
_cod_original_sg_symbol_H-M 'P 21/c'
_cod_database_code 2203474
_cod_database_fobs_code 2203474

loop_
_symmetry_equiv_pos_as_xyz
'x, y, z'
'-x, y+1/2, -z+1/2'
'-x, -y, -z'
'x, -y-1/2, z-1/2'

loop_
_atom_site_label
_atom_site_fract_x
_atom_site_fract_y
_atom_site_fract_z
_atom_site_U_iso_or_equiv
_atom_site_adp_type
_atom_site_calc_flag
_atom_site_refinement_flags
_atom_site_occupancy
_atom_site_type_symbol
Zn1 0.07980(4) 1.00722(2) 0.10573(3) 0.02753(16) Uani d . 1 Zn
S1 0.58129(8) 0.89190(6) 0.00181(8) 0.0378(3) Uani d . 1 S
S2 0.40381(9) 0.88921(6) 0.03420(9) 0.0389(3) Uani d . 1 S
O1 0.9447(2) 0.93215(17) 0.1400(2) 0.0471(7) Uani d . 1 O
O2 0.8241(2) 0.91937(16) -0.0164(2) 0.0433(7) Uani d . 1 O
O3 0.1616(2) 0.91547(16) 0.0383(2) 0.0429(7) Uani d . 1 O
O4 0.0408(3) 0.90437(17) -0.1170(2) 0.0509(8) Uani d . 1 O
O5 0.6026(4) 0.5253(4) 0.1808(5) 0.136(2) Uani d . 1 O
O6 1.0911(4) 0.9377(2) 0.4198(3) 0.0761(11) Uani d . 1 O
O7 0.1672(3) 1.01165(19) 0.2529(2) 0.0466(8) Uani d D 1 O
N1 0.4067(4) 0.5473(2) 0.1749(4) 0.0638(11) Uani d . 1 N
N2 0.9378(4) 0.8761(3) 0.4929(3) 0.0703(12) Uani d . 1 N
C1 0.6589(3) 0.8310(2) 0.1041(3) 0.0292(8) Uani d . 1 C
C2 0.6002(4) 0.7732(2) 0.1569(3) 0.0398(10) Uani d . 1 C
H2 0.5177 0.7655 0.1387 0.048 Uiso calc R 1 H
C3 0.6615(4) 0.7266(2) 0.2362(3) 0.0480(11) Uani d . 1 C
H3 0.6209 0.6872 0.2691 0.058 Uiso calc R 1 H
C4 0.7828(4) 0.7390(3) 0.2658(3) 0.0484(11) Uani d . 1 C
H4 0.8246 0.7078 0.3188 0.058 Uiso calc R 1 H
C5 0.8418(4) 0.7974(2) 0.2171(3) 0.0390(9) Uani d . 1 C
H5 0.9233 0.8062 0.2393 0.047 Uiso calc R 1 H
C6 0.7833(3) 0.8438(2) 0.1351(3) 0.0293(8) Uani d . 1 C
C7 0.8560(3) 0.9037(2) 0.0825(3) 0.0328(9) Uani d . 1 C
C8 0.3346(3) 0.8170(2) -0.0567(3) 0.0294(8) Uani d . 1 C
C9 0.4017(4) 0.7580(2) -0.0985(3) 0.0410(10) Uani d . 1 C
H9 0.4841 0.7541 -0.0766 0.049 Uiso calc R 1 H
C10 0.3476(4) 0.7050(2) -0.1717(4) 0.0488(11) Uani d . 1 C
H10 0.3938 0.6658 -0.1988 0.059 Uiso calc R 1 H
C11 0.2265(4) 0.7096(3) -0.2050(4) 0.0543(12) Uani d . 1 C
H11 0.1901 0.6733 -0.2539 0.065 Uiso calc R 1 H
C12 0.1590(4) 0.7681(2) -0.1657(4) 0.0463(11) Uani d . 1 C
H12 0.0771 0.7717 -0.1900 0.056 Uiso calc R 1 H
C13 0.2101(3) 0.8221(2) -0.0905(3) 0.0335(9) Uani d . 1 C
C14 0.1316(3) 0.8857(2) -0.0537(3) 0.0350(9) Uani d . 1 C
C15 0.3857(9) 0.5905(5) 0.0815(7) 0.183(5) Uani d . 1 C
H15A 0.4612 0.6011 0.0524 0.274 Uiso calc R 1 H
H15B 0.3477 0.6384 0.0983 0.274 Uiso calc R 1 H
H15C 0.3336 0.5624 0.0282 0.274 Uiso calc R 1 H
C16 0.3016(8) 0.5319(6) 0.2356(7) 0.146(3) Uani d . 1 C
H16A 0.3285 0.5222 0.3113 0.218 Uiso calc R 1 H
H16B 0.2588 0.4875 0.2048 0.218 Uiso calc R 1 H
H16C 0.2487 0.5761 0.2303 0.218 Uiso calc R 1 H
C17 0.5092(7) 0.5223(4) 0.2174(6) 0.091(2) Uani d . 1 C
H17 0.5095 0.4987 0.2858 0.109 Uiso calc R 1 H
C18 0.8085(5) 0.8662(4) 0.4948(5) 0.093(2) Uani d . 1 C
H18A 0.7666 0.8937 0.4343 0.139 Uiso calc R 1 H
H18B 0.7844 0.8862 0.5625 0.139 Uiso calc R 1 H
H18C 0.7887 0.8122 0.4889 0.139 Uiso calc R 1 H
C19 1.0156(7) 0.8415(5) 0.5798(5) 0.130(3) Uani d . 1 C
H19A 1.0986 0.8505 0.5676 0.196 Uiso calc R 1 H
H19B 1.0005 0.7868 0.5815 0.196 Uiso calc R 1 H
H19C 0.9997 0.8641 0.6486 0.196 Uiso calc R 1 H
C20 0.9852(6) 0.9220(3) 0.4201(4) 0.0640(14) Uani d . 1 C
H20 0.9319 0.9436 0.3651 0.077 Uiso calc R 1 H
H7A 0.2430(18) 1.014(3) 0.264(4) 0.077 Uiso d D 1 H
H7B 0.141(4) 0.984(3) 0.302(3) 0.077 Uiso d D 1 H

loop_
_atom_site_aniso_label
_atom_site_aniso_U_11
_atom_site_aniso_U_22
_atom_site_aniso_U_33
_atom_site_aniso_U_12
_atom_site_aniso_U_13
_atom_site_aniso_U_23
Zn1 0.0188(2) 0.0391(3) 0.0246(2) -0.00161(18) 0.00164(16) -0.00028(18)
S1 0.0261(5) 0.0414(6) 0.0451(6) -0.0033(4) -0.0011(4) 0.0097(5)
S2 0.0257(5) 0.0414(6) 0.0486(6) 0.0014(4) -0.0013(4) -0.0122(5)
O1 0.0303(16) 0.063(2) 0.0479(17) -0.0201(14) 0.0048(13) -0.0039(14)
O2 0.0356(16) 0.0516(18) 0.0435(17) -0.0134(13) 0.0078(13) 0.0122(14)
O3 0.0390(16) 0.0475(17) 0.0425(16) 0.0099(13) 0.0053(13) -0.0093(13)
O4 0.0324(16) 0.0615(19) 0.0573(18) 0.0177(14) -0.0035(14) -0.0048(15)
O5 0.047(3) 0.226(6) 0.130(5) 0.028(3) -0.016(3) -0.031(4)
O6 0.080(3) 0.099(3) 0.052(2) -0.018(2) 0.017(2) 0.0158(19)
O7 0.0389(17) 0.071(2) 0.0292(15) -0.0099(15) -0.0015(13) 0.0062(13)
N1 0.041(2) 0.069(3) 0.079(3) 0.008(2) -0.010(2) -0.003(2)
N2 0.085(3) 0.080(3) 0.049(2) -0.023(3) 0.020(2) -0.001(2)
C1 0.0253(19) 0.032(2) 0.0311(19) 0.0007(15) 0.0056(15) 0.0004(16)
C2 0.031(2) 0.040(2) 0.050(2) -0.0054(18) 0.0092(19) 0.0035(19)
C3 0.056(3) 0.044(3) 0.046(3) -0.006(2) 0.016(2) 0.013(2)
C4 0.055(3) 0.048(3) 0.042(2) 0.011(2) 0.004(2) 0.013(2)
C5 0.032(2) 0.042(2) 0.042(2) 0.0052(18) -0.0007(18) 0.0016(19)
C6 0.0266(19) 0.032(2) 0.0298(19) 0.0025(16) 0.0055(15) -0.0025(16)
C7 0.027(2) 0.037(2) 0.036(2) 0.0003(17) 0.0087(17) -0.0007(17)
C8 0.0248(19) 0.032(2) 0.0316(19) -0.0018(15) 0.0033(15) -0.0018(16)
C9 0.034(2) 0.040(2) 0.049(3) 0.0067(18) 0.0063(19) -0.0019(19)
C10 0.051(3) 0.040(2) 0.057(3) 0.007(2) 0.011(2) -0.014(2)
C11 0.058(3) 0.045(3) 0.059(3) -0.009(2) 0.001(2) -0.018(2)
C12 0.030(2) 0.047(3) 0.060(3) -0.0065(19) -0.003(2) -0.008(2)
C13 0.027(2) 0.036(2) 0.038(2) -0.0013(16) 0.0037(16) -0.0003(17)
C14 0.024(2) 0.037(2) 0.046(2) -0.0005(17) 0.0122(18) 0.0025(19)
C15 0.192(10) 0.176(9) 0.161(8) -0.056(8) -0.079(7) 0.097(7)
C16 0.107(6) 0.206(9) 0.132(7) -0.033(6) 0.050(6) -0.052(7)
C17 0.086(5) 0.093(5) 0.089(5) 0.009(4) -0.010(4) -0.022(4)
C18 0.093(5) 0.116(5) 0.076(4) -0.028(4) 0.036(4) -0.011(4)
C19 0.123(6) 0.183(8) 0.084(5) -0.043(6) 0.007(4) 0.070(5)
C20 0.094(4) 0.062(3) 0.038(3) -0.008(3) 0.013(3) 0.000(2)

loop_
_atom_type_symbol
_atom_type_description
_atom_type_scat_dispersion_real
_atom_type_scat_dispersion_imag
_atom_type_scat_source
C C 0.0033 0.0016 'International Tables Vol C Tables 4.2.6.8 and 6.1.1.4'
H H 0.0000 0.0000 'International Tables Vol C Tables 4.2.6.8 and 6.1.1.4'
N N 0.0061 0.0033 'International Tables Vol C Tables 4.2.6.8 and 6.1.1.4'
O O 0.0106 0.0060 'International Tables Vol C Tables 4.2.6.8 and 6.1.1.4'
S S 0.1246 0.1234 'International Tables Vol C Tables 4.2.6.8 and 6.1.1.4'
Zn Zn 0.2839 1.4301 'International Tables Vol C Tables 4.2.6.8 and 6.1.1.4'

loop_
_geom_angle_atom_site_label_1
_geom_angle_atom_site_label_2
_geom_angle_atom_site_label_3
_geom_angle_site_symmetry_1
_geom_angle_site_symmetry_3
_geom_angle
_geom_angle_publ_flag
O7 Zn1 O3 . . 101.68(12) yes
O7 Zn1 O2 . 3_675 103.34(12) yes
O3 Zn1 O2 . 3_675 89.36(12) yes
O7 Zn1 O4 . 3_575 100.13(13) yes
O3 Zn1 O4 . 3_575 158.12(11) yes
O2 Zn1 O4 3_675 3_575 87.27(12) yes
O7 Zn1 O1 . 1_455 98.11(12) yes
O3 Zn1 O1 . 1_455 87.44(12) yes
O2 Zn1 O1 3_675 1_455 158.51(11) yes
O4 Zn1 O1 3_575 1_455 87.83(12) yes
O7 Zn1 Zn1 . 3_575 172.90(9) ?
O3 Zn1 Zn1 . 3_575 80.50(8) ?
O2 Zn1 Zn1 3_675 3_575 83.37(8) ?
O4 Zn1 Zn1 3_575 3_575 77.65(8) ?
O1 Zn1 Zn1 1_455 3_575 75.15(8) ?
C1 S1 S2 . . 104.87(12) ?
C8 S2 S1 . . 104.85(13) ?
C7 O1 Zn1 . 1_655 132.9(3) ?
C7 O2 Zn1 . 3_675 122.5(2) ?
C14 O3 Zn1 . . 126.4(3) ?
C14 O4 Zn1 . 3_575 130.0(3) ?
Zn1 O7 H7A . . 123(3) ?
Zn1 O7 H7B . . 118(3) ?
H7A O7 H7B . . 109(3) ?
C17 N1 C15 . . 126.6(7) ?
C17 N1 C16 . . 116.9(6) ?
C15 N1 C16 . . 116.4(7) ?
C20 N2 C19 . . 119.6(5) ?
C20 N2 C18 . . 122.4(5) ?
C19 N2 C18 . . 117.6(5) ?
C2 C1 C6 . . 118.7(3) ?
C2 C1 S1 . . 122.2(3) ?
C6 C1 S1 . . 119.1(3) ?
C3 C2 C1 . . 121.6(4) ?
C3 C2 H2 . . 119.2 ?
C1 C2 H2 . . 119.2 ?
C4 C3 C2 . . 119.6(4) ?
C4 C3 H3 . . 120.2 ?
C2 C3 H3 . . 120.2 ?
C5 C4 C3 . . 119.8(4) ?
C5 C4 H4 . . 120.1 ?
C3 C4 H4 . . 120.1 ?
C4 C5 C6 . . 121.8(4) ?
C4 C5 H5 . . 119.1 ?
C6 C5 H5 . . 119.1 ?
C5 C6 C1 . . 118.5(3) ?
C5 C6 C7 . . 118.3(3) ?
C1 C6 C7 . . 123.2(3) ?
O1 C7 O2 . . 126.0(4) ?
O1 C7 C6 . . 117.2(3) ?
O2 C7 C6 . . 116.8(3) ?
C9 C8 C13 . . 119.0(3) ?
C9 C8 S2 . . 121.8(3) ?
C13 C8 S2 . . 119.2(3) ?
C10 C9 C8 . . 120.8(4) ?
C10 C9 H9 . . 119.6 ?
C8 C9 H9 . . 119.6 ?
C11 C10 C9 . . 120.6(4) ?
C11 C10 H10 . . 119.7 ?
C9 C10 H10 . . 119.7 ?
C10 C11 C12 . . 119.5(4) ?
C10 C11 H11 . . 120.3 ?
C12 C11 H11 . . 120.3 ?
C11 C12 C13 . . 121.6(4) ?
C11 C12 H12 . . 119.2 ?
C13 C12 H12 . . 119.2 ?
C12 C13 C8 . . 118.5(4) ?
C12 C13 C14 . . 118.6(3) ?
C8 C13 C14 . . 122.8(3) ?
O4 C14 O3 . . 125.2(4) ?
O4 C14 C13 . . 117.4(4) ?
O3 C14 C13 . . 117.4(3) ?
N1 C15 H15A . . 109.5 ?
N1 C15 H15B . . 109.5 ?
H15A C15 H15B . . 109.5 ?
N1 C15 H15C . . 109.5 ?
H15A C15 H15C . . 109.5 ?
H15B C15 H15C . . 109.5 ?
N1 C16 H16A . . 109.5 ?
N1 C16 H16B . . 109.5 ?
H16A C16 H16B . . 109.5 ?
N1 C16 H16C . . 109.5 ?
H16A C16 H16C . . 109.5 ?
H16B C16 H16C . . 109.5 ?
O5 C17 N1 . . 127.9(8) ?
O5 C17 H17 . . 116.0 ?
N1 C17 H17 . . 116.0 ?
N2 C18 H18A . . 109.5 ?
N2 C18 H18B . . 109.5 ?
H18A C18 H18B . . 109.5 ?
N2 C18 H18C . . 109.5 ?
H18A C18 H18C . . 109.5 ?
H18B C18 H18C . . 109.5 ?
N2 C19 H19A . . 109.5 ?
N2 C19 H19B . . 109.5 ?
H19A C19 H19B . . 109.5 ?
N2 C19 H19C . . 109.5 ?
H19A C19 H19C . . 109.5 ?
H19B C19 H19C . . 109.5 ?
O6 C20 N2 . . 125.7(5) ?
O6 C20 H20 . . 117.2 ?
N2 C20 H20 . . 117.2 ?

loop_
_geom_bond_atom_site_label_1
_geom_bond_atom_site_label_2
_geom_bond_site_symmetry_2
_geom_bond_distance
_geom_bond_publ_flag
Zn1 O7 . 1.960(3) yes
Zn1 O3 . 2.041(3) yes
Zn1 O2 3_675 2.042(2) yes
Zn1 O4 3_575 2.044(3) yes
Zn1 O1 1_455 2.056(3) yes
Zn1 Zn1 3_575 2.9979(8) yes
S1 C1 . 1.790(4) ?
S1 S2 . 2.0475(14) ?
S2 C8 . 1.793(4) ?
O1 C7 . 1.253(4) ?
O1 Zn1 1_655 2.056(3) ?
O2 C7 . 1.256(4) ?
O2 Zn1 3_675 2.042(2) ?
O3 C14 . 1.254(5) ?
O4 C14 . 1.251(5) ?
O4 Zn1 3_575 2.044(3) ?
O5 C17 . 1.171(8) ?
O6 C20 . 1.207(6) ?
O7 H7A . 0.840(19) ?
O7 H7B . 0.841(19) ?
N1 C17 . 1.278(8) ?
N1 C15 . 1.365(8) ?
N1 C16 . 1.468(8) ?
N2 C20 . 1.338(6) ?
N2 C19 . 1.432(8) ?
N2 C18 . 1.448(7) ?
C1 C2 . 1.386(5) ?
C1 C6 . 1.411(5) ?
C2 C3 . 1.386(6) ?
C2 H2 . 0.9300 ?
C3 C4 . 1.375(6) ?
C3 H3 . 0.9300 ?
C4 C5 . 1.371(6) ?
C4 H4 . 0.9300 ?
C5 C6 . 1.394(5) ?
C5 H5 . 0.9300 ?
C6 C7 . 1.496(5) ?
C8 C9 . 1.389(5) ?
C8 C13 . 1.405(5) ?
C9 C10 . 1.376(6) ?
C9 H9 . 0.9300 ?
C10 C11 . 1.366(6) ?
C10 H10 . 0.9300 ?
C11 C12 . 1.373(6) ?
C11 H11 . 0.9300 ?
C12 C13 . 1.391(5) ?
C12 H12 . 0.9300 ?
C13 C14 . 1.499(5) ?
C15 H15A . 0.9600 ?
C15 H15B . 0.9600 ?
C15 H15C . 0.9600 ?
C16 H16A . 0.9600 ?
C16 H16B . 0.9600 ?
C16 H16C . 0.9600 ?
C17 H17 . 0.9300 ?
C18 H18A . 0.9600 ?
C18 H18B . 0.9600 ?
C18 H18C . 0.9600 ?
C19 H19A . 0.9600 ?
C19 H19B . 0.9600 ?
C19 H19C . 0.9600 ?
C20 H20 . 0.9300 ?

loop_
_geom_hbond_atom_site_label_D
_geom_hbond_atom_site_label_H
_geom_hbond_atom_site_label_A
_geom_hbond_site_symmetry_A
_geom_hbond_distance_DH
_geom_hbond_distance_HA
_geom_hbond_distance_DA
_geom_hbond_angle_DHA
_geom_hbond_publ_flag
O7 H7A O5 2_655 0.840(19) 1.79(2) 2.613(5) 166(5) yes
O7 H7B O6 1_455 0.841(19) 1.78(2) 2.619(4) 172(5) yes
C2 H2 S2 . 0.93 2.74 3.220(4) 113 yes
C5 H5 O1 . 0.93 2.51 2.796(5) 98 yes
C9 H9 S1 . 0.93 2.75 3.216(4) 112 yes
C12 H12 O4 . 0.93 2.50 2.788(5) 98 yes
C15 H15A O5 . 0.96 2.48 2.820(11) 101 yes
C19 H19A O6 . 0.96 2.35 2.761(8) 105 yes

loop_
_geom_torsion_atom_site_label_1
_geom_torsion_atom_site_label_2
_geom_torsion_atom_site_label_3
_geom_torsion_atom_site_label_4
_geom_torsion_site_symmetry_1
_geom_torsion
_geom_torsion_publ_flag
C1 S1 S2 C8 . -96.55(18) yes
O7 Zn1 O3 C14 . 174.6(3) ?
O2 Zn1 O3 C14 3_675 -81.9(3) ?
O4 Zn1 O3 C14 3_575 -0.9(5) ?
O1 Zn1 O3 C14 1_455 76.8(3) ?
Zn1 Zn1 O3 C14 3_575 1.5(3) ?
S2 S1 C1 C2 . 23.6(3) ?
S2 S1 C1 C6 . -154.2(3) ?
C6 C1 C2 C3 . -2.1(6) ?
S1 C1 C2 C3 . -179.8(3) ?
C1 C2 C3 C4 . 1.8(7) ?
C2 C3 C4 C5 . 0.2(7) ?
C3 C4 C5 C6 . -2.0(6) ?
C4 C5 C6 C1 . 1.7(6) ?
C4 C5 C6 C7 . -177.1(4) ?
C2 C1 C6 C5 . 0.3(5) ?
S1 C1 C6 C5 . 178.2(3) ?
C2 C1 C6 C7 . 179.0(3) ?
S1 C1 C6 C7 . -3.1(5) ?
Zn1 O1 C7 O2 1_655 -4.2(6) ?
Zn1 O1 C7 C6 1_655 173.9(2) ?
Zn1 O2 C7 O1 3_675 3.3(5) ?
Zn1 O2 C7 C6 3_675 -174.8(2) ?
C5 C6 C7 O1 . -29.7(5) ?
C1 C6 C7 O1 . 151.6(4) ?
C5 C6 C7 O2 . 148.6(4) ?
C1 C6 C7 O2 . -30.1(5) ?
S1 S2 C8 C9 . 24.1(3) ?
S1 S2 C8 C13 . -153.2(3) ?
C13 C8 C9 C10 . 0.0(6) ?
S2 C8 C9 C10 . -177.3(3) ?
C8 C9 C10 C11 . 0.0(7) ?
C9 C10 C11 C12 . 0.8(7) ?
C10 C11 C12 C13 . -1.6(7) ?
C11 C12 C13 C8 . 1.6(6) ?
C11 C12 C13 C14 . 178.3(4) ?
C9 C8 C13 C12 . -0.8(6) ?
S2 C8 C13 C12 . 176.5(3) ?
C9 C8 C13 C14 . -177.3(3) ?
S2 C8 C13 C14 . 0.0(5) ?
Zn1 O4 C14 O3 3_575 6.6(6) ?
Zn1 O4 C14 C13 3_575 -173.9(2) ?
Zn1 O3 C14 O4 . -4.9(6) ?
Zn1 O3 C14 C13 . 175.7(2) ?
C12 C13 C14 O4 . -24.8(5) ?
C8 C13 C14 O4 . 151.7(4) ?
C12 C13 C14 O3 . 154.7(4) ?
C8 C13 C14 O3 . -28.8(5) ?
C15 N1 C17 O5 . -7.2(12) ?
C16 N1 C17 O5 . 176.5(8) ?
C19 N2 C20 O6 . 0.3(9) ?
C18 N2 C20 O6 . 173.5(5) ?
